data_7016083
loop_
_publ_author_name
'Bezuidenhout, Daniela I.'
'Barnard, Werner'
'van der Westhuizen, Belinda'
'van der Watt, Elisia'
'Liles, David C.'

_publ_section_title
;
 Multimetal Fischer carbene complexes of Group VI transition metals:
 synthesis, structure and substituent effect investigation.
;
_journal_issue 25
_journal_name_full 'Dalton transactions (Cambridge, England : 2003)'
_journal_page_first 6711
_journal_page_last 6721
_journal_paper_doi 10.1039/c1dt10183h
_journal_volume 40
_journal_year 2011
_chemical_formula_moiety 'C26 H19 Cl Fe O6 Ti W'
_chemical_formula_sum 'C26 H19 Cl Fe O6 Ti W'
_chemical_formula_weight 750.46
_chemical_name_common
;
((Chloro-bis(eta$5!-pentadienyl)-titanium-oxy)-(ferrocenyl)-
methylidene)-(pentacarbonyl)-tungsten
;
_chemical_name_systematic
;
((Chloro-bis(\h^5^-pentadienyl)-titanium-oxy)-(ferrocenyl)-methylidene)-
(pentacarbonyl)-tungsten
;
_space_group_IT_number 33
_symmetry_cell_setting orthorhombic
_symmetry_space_group_name_Hall 'P 2c -2n'
_symmetry_space_group_name_H-M 'P n a 21'
_atom_sites_solution_hydrogens geom
_atom_sites_solution_primary direct
_atom_sites_solution_secondary difmap
_audit_creation_method SHELXL-97
_cell_angle_alpha 90.00
_cell_angle_beta 90.00
_cell_angle_gamma 90.00
_cell_formula_units_Z 4
_cell_length_a 23.220(3)
_cell_length_b 10.0663(14)
_cell_length_c 10.8634(15)
_cell_measurement_reflns_used 4454
_cell_measurement_temperature 293(2)
_cell_measurement_theta_max 24.669
_cell_measurement_theta_min 2.567
_cell_volume 2539.2(6)
_computing_cell_refinement 'SAINT (Bruker, 2001)'
_computing_data_collection 'SMART (Bruker, 2001)'
_computing_data_reduction SAINT
_computing_molecular_graphics ' ORTEP-3 for Windows (Farrugia, 1997), POV-Ray (Cason, 2004)'
_computing_publication_material SHELXL-97
_computing_structure_refinement 'SHELXTL and SHELXL-97 (Sheldrick, 1997)'
_computing_structure_solution 'SHELXTL (Bruker, 2001)'
_diffrn_ambient_temperature 293(2)
_diffrn_detector 'SMART 1000 CCD'
_diffrn_detector_area_resol_mean 8.3
_diffrn_measured_fraction_theta_full 0.999
_diffrn_measured_fraction_theta_max 0.941
_diffrn_measurement_device_type 'Bruker (Siemens) P4'
_diffrn_measurement_method '\f and \w scans'
_diffrn_radiation_monochromator graphite
_diffrn_radiation_source 'fine-focus sealed tube'
_diffrn_radiation_type MoK\a
_diffrn_radiation_wavelength 0.71073
_diffrn_reflns_av_R_equivalents 0.0616
_diffrn_reflns_av_sigmaI/netI 0.0748
_diffrn_reflns_limit_h_max 13
_diffrn_reflns_limit_h_min -28
_diffrn_reflns_limit_k_max 12
_diffrn_reflns_limit_k_min -11
_diffrn_reflns_limit_l_max 11
_diffrn_reflns_limit_l_min -12
_diffrn_reflns_number 12791
_diffrn_reflns_theta_full 25.00
_diffrn_reflns_theta_max 26.43
_diffrn_reflns_theta_min 2.57
_exptl_absorpt_coefficient_mu 5.535
_exptl_absorpt_correction_T_max 0.946
_exptl_absorpt_correction_T_min 0.328
_exptl_absorpt_correction_type multi-scan
_exptl_absorpt_process_details 'SADABS (Bruker, 2001)'
_exptl_crystal_colour orange
_exptl_crystal_density_diffrn 1.963
_exptl_crystal_density_method 'not measured'
_exptl_crystal_description plate
_exptl_crystal_F_000 1448
_exptl_crystal_size_max 0.22
_exptl_crystal_size_mid 0.18
_exptl_crystal_size_min 0.01
_refine_diff_density_max 0.977
_refine_diff_density_min -2.287
_refine_diff_density_rms 0.160
_refine_ls_abs_structure_details 'Flack H D (1983), Acta Cryst. A39, 876-881'
_refine_ls_abs_structure_Flack 0.027(14)
_refine_ls_extinction_method none
_refine_ls_goodness_of_fit_ref 1.034
_refine_ls_hydrogen_treatment constr
_refine_ls_matrix_type full
_refine_ls_number_parameters 325
_refine_ls_number_reflns 4518
_refine_ls_number_restraints 1
_refine_ls_restrained_S_all 1.034
_refine_ls_R_factor_all 0.0667
_refine_ls_R_factor_gt 0.0413
_refine_ls_shift/su_max 0.001
_refine_ls_shift/su_mean 0.000
_refine_ls_structure_factor_coef Fsqd
_refine_ls_weighting_details 'calc w=1/[\s^2^(Fo^2^)+(0.0434P)^2^+0.0000P] where P=(Fo^2^+2Fc^2^)/3'
_refine_ls_weighting_scheme calc
_refine_ls_wR_factor_gt 0.0885
_refine_ls_wR_factor_ref 0.0996
_reflns_number_gt 3469
_reflns_number_total 4518
_reflns_threshold_expression >2\s(I)
_cod_data_source_file c1dt10183h.txt
_cod_data_source_block BvdW01_Complex_6b
_cod_database_code 7016083

loop_
_symmetry_equiv_pos_as_xyz
'x, y, z'
'-x, -y, z+1/2'
'x+1/2, -y+1/2, z'
'-x+1/2, y+1/2, z+1/2'

loop_
_atom_site_label
_atom_site_type_symbol
_atom_site_fract_x
_atom_site_fract_y
_atom_site_fract_z
_atom_site_U_iso_or_equiv
_atom_site_adp_type
_atom_site_occupancy
_atom_site_symmetry_multiplicity
_atom_site_calc_flag
_atom_site_refinement_flags
_atom_site_disorder_assembly
_atom_site_disorder_group
W1 W 0.115085(14) 0.96545(3) 1.07371(6) 0.03646(12) Uani 1 1 d . . .
C1 C 0.0939(5) 1.1270(13) 1.1722(12) 0.052(3) Uani 1 1 d . . .
O1 O 0.0837(5) 1.2207(10) 1.2297(10) 0.089(3) Uani 1 1 d . . .
C2 C 0.1190(5) 0.8544(13) 1.2321(12) 0.051(3) Uani 1 1 d . . .
O2 O 0.1153(4) 0.7884(12) 1.3190(9) 0.083(4) Uani 1 1 d . . .
C3 C 0.0311(4) 0.9255(11) 1.0687(18) 0.059(3) Uani 1 1 d . . .
O3 O -0.0186(4) 0.9095(11) 1.0684(18) 0.123(5) Uani 1 1 d . . .
C4 C 0.1043(5) 1.0684(12) 0.9171(12) 0.047(3) Uani 1 1 d . . .
O4 O 0.0946(5) 1.1256(10) 0.8323(11) 0.083(3) Uani 1 1 d . . .
C5 C 0.1981(4) 1.0294(9) 1.0785(19) 0.046(2) Uani 1 1 d . . .
O5 O 0.2438(3) 1.0740(7) 1.0844(12) 0.061(2) Uani 1 1 d . . .
C6 C 0.1469(4) 0.7829(9) 0.9749(9) 0.032(2) Uani 1 1 d . . .
O6 O 0.1886(3) 0.7180(7) 1.0218(6) 0.0355(15) Uani 1 1 d . . .
Fe1 Fe 0.05873(6) 0.59515(15) 0.84703(13) 0.0383(3) Uani 1 1 d . . .
C7 C 0.1249(4) 0.7279(11) 0.8592(10) 0.035(3) Uani 1 1 d . . .
C8 C 0.0778(5) 0.7785(11) 0.7858(9) 0.046(3) Uani 1 1 d . . .
H8 H 0.0567 0.8547 0.8033 0.055 Uiso 1 1 calc R . .
C9 C 0.0689(5) 0.6970(13) 0.6866(9) 0.054(3) Uani 1 1 d . . .
H9 H 0.0414 0.7093 0.6254 0.065 Uiso 1 1 calc R . .
C10 C 0.1093(5) 0.5896(14) 0.6933(11) 0.055(3) Uani 1 1 d . . .
H10 H 0.1122 0.5194 0.6381 0.066 Uiso 1 1 calc R . .
C11 C 0.1437(5) 0.6093(11) 0.7984(9) 0.043(3) Uani 1 1 d . . .
H11 H 0.1736 0.5544 0.8241 0.051 Uiso 1 1 calc R . .
C12 C 0.0264(5) 0.5586(13) 1.0190(12) 0.058(3) Uani 1 1 d . . .
H12 H 0.0399 0.5983 1.0907 0.070 Uiso 1 1 calc R . .
C13 C -0.0179(5) 0.6052(13) 0.9438(11) 0.054(3) Uani 1 1 d . . .
H13 H -0.0401 0.6804 0.9589 0.065 Uiso 1 1 calc R . .
C14 C -0.0237(5) 0.5211(13) 0.8419(13) 0.055(3) Uani 1 1 d . . .
H14 H -0.0497 0.5323 0.7776 0.066 Uiso 1 1 calc R . .
C15 C 0.0170(5) 0.4152(12) 0.8528(14) 0.056(3) Uani 1 1 d . . .
H15 H 0.0226 0.3458 0.7976 0.067 Uiso 1 1 calc R . .
C16 C 0.0471(5) 0.4373(13) 0.9645(14) 0.064(4) Uani 1 1 d . . .
H16 H 0.0755 0.3826 0.9972 0.077 Uiso 1 1 calc R . .
Ti1 Ti 0.25472(7) 0.63245(15) 1.08771(19) 0.0312(4) Uani 1 1 d . . .
Cl1 Cl 0.27049(12) 0.7881(3) 1.2518(2) 0.0440(6) Uani 1 1 d . . .
C18 C 0.2623(6) 0.3996(11) 1.1284(18) 0.083(6) Uani 1 1 d . . .
H18 H 0.2919 0.3483 1.0955 0.099 Uiso 1 1 calc R . .
C19 C 0.2087(7) 0.4239(11) 1.0772(18) 0.070(4) Uani 1 1 d . . .
H19 H 0.1966 0.3959 0.9998 0.084 Uiso 1 1 calc R . .
C20 C 0.1775(6) 0.4931(14) 1.1557(17) 0.070(5) Uani 1 1 d . . .
H20 H 0.1394 0.5176 1.1430 0.084 Uiso 1 1 calc R . .
C21 C 0.2076(8) 0.5227(13) 1.2543(14) 0.069(4) Uani 1 1 d . . .
H21 H 0.1943 0.5712 1.3214 0.083 Uiso 1 1 calc R . .
C22 C 0.2626(8) 0.4698(14) 1.2421(17) 0.087(6) Uani 1 1 d . . .
H22 H 0.2931 0.4784 1.2968 0.105 Uiso 1 1 calc R . .
C23 C 0.3464(4) 0.5724(11) 1.0106(12) 0.051(3) Uani 1 1 d . . .
H23 H 0.3658 0.5001 1.0439 0.061 Uiso 1 1 calc R . .
C24 C 0.3071(5) 0.5677(12) 0.9146(11) 0.052(3) Uani 1 1 d . . .
H24 H 0.2958 0.4909 0.8738 0.062 Uiso 1 1 calc R . .
C25 C 0.2870(5) 0.6958(12) 0.8883(10) 0.049(3) Uani 1 1 d . . .
H25 H 0.2613 0.7206 0.8268 0.059 Uiso 1 1 calc R . .
C26 C 0.3138(4) 0.7778(11) 0.9736(10) 0.044(3) Uani 1 1 d . . .
H26 H 0.3076 0.8688 0.9804 0.052 Uiso 1 1 calc R . .
C27 C 0.3518(4) 0.7043(11) 1.0487(11) 0.047(3) Uani 1 1 d . . .
H27 H 0.3755 0.7369 1.1107 0.056 Uiso 1 1 calc R . .

loop_
_atom_site_aniso_label
_atom_site_aniso_U_11
_atom_site_aniso_U_22
_atom_site_aniso_U_33
_atom_site_aniso_U_23
_atom_site_aniso_U_13
_atom_site_aniso_U_12
W1 0.03667(19) 0.03077(19) 0.0419(2) -0.0059(3) -0.0006(3) 0.00387(16)
C1 0.050(7) 0.050(8) 0.056(8) -0.006(7) -0.010(6) 0.007(6)
O1 0.105(8) 0.065(7) 0.098(8) -0.046(6) -0.005(6) 0.042(6)
C2 0.044(7) 0.049(8) 0.061(8) -0.011(7) 0.002(6) -0.006(5)
O2 0.121(10) 0.083(9) 0.044(6) 0.026(6) 0.002(5) -0.012(6)
C3 0.038(5) 0.066(7) 0.071(7) -0.032(12) 0.003(9) 0.002(5)
O3 0.047(5) 0.134(10) 0.188(12) -0.080(14) 0.005(10) -0.009(5)
C4 0.058(8) 0.037(7) 0.046(7) 0.011(6) 0.001(6) 0.005(5)
O4 0.100(8) 0.066(7) 0.084(8) 0.013(6) -0.001(6) 0.009(6)
C5 0.045(5) 0.032(5) 0.061(7) 0.001(8) -0.008(10) 0.013(4)
O5 0.045(4) 0.049(4) 0.090(6) -0.004(6) -0.008(6) -0.009(3)
C6 0.039(6) 0.025(5) 0.033(5) 0.006(4) 0.009(4) -0.003(5)
O6 0.033(4) 0.031(4) 0.042(4) -0.003(3) -0.007(3) 0.007(3)
Fe1 0.0417(8) 0.0318(8) 0.0413(9) -0.0010(7) -0.0065(7) -0.0001(7)
C7 0.037(6) 0.034(6) 0.034(6) 0.002(5) -0.001(4) 0.001(4)
C8 0.055(7) 0.040(7) 0.041(7) 0.000(5) -0.014(5) 0.001(5)
C9 0.075(9) 0.066(9) 0.021(6) 0.000(5) -0.009(5) 0.004(7)
C10 0.066(8) 0.053(7) 0.045(7) -0.018(6) -0.001(6) 0.001(6)
C11 0.042(6) 0.047(7) 0.039(6) -0.005(5) -0.001(5) 0.002(5)
C12 0.068(8) 0.056(8) 0.051(7) 0.002(6) 0.004(6) -0.014(6)
C13 0.043(7) 0.048(8) 0.071(8) -0.003(7) 0.001(6) -0.001(6)
C14 0.047(7) 0.053(8) 0.066(9) 0.000(7) -0.012(6) -0.015(6)
C15 0.052(7) 0.026(6) 0.090(10) -0.002(7) -0.015(7) 0.002(5)
C16 0.056(8) 0.057(9) 0.080(10) 0.026(7) -0.024(7) -0.013(6)
Ti1 0.0348(8) 0.0236(7) 0.0353(11) 0.0007(9) -0.0025(9) 0.0021(6)
Cl1 0.0569(17) 0.0350(15) 0.0402(14) -0.0109(12) -0.0060(12) -0.0030(12)
C18 0.072(9) 0.012(5) 0.165(19) 0.026(8) 0.044(10) 0.007(6)
C19 0.113(11) 0.047(7) 0.050(7) 0.007(11) -0.005(13) -0.044(7)
C20 0.048(8) 0.059(9) 0.102(12) 0.056(9) 0.015(8) 0.010(6)
C21 0.106(12) 0.047(8) 0.053(8) 0.018(7) 0.013(9) -0.002(8)
C22 0.113(14) 0.038(8) 0.110(14) 0.042(9) -0.053(11) -0.043(9)
C23 0.028(5) 0.045(7) 0.079(8) 0.009(6) 0.009(5) 0.005(5)
C24 0.049(7) 0.046(7) 0.060(8) -0.012(6) 0.011(6) -0.003(5)
C25 0.061(7) 0.047(7) 0.040(6) 0.010(6) 0.009(5) -0.005(6)
C26 0.050(6) 0.024(6) 0.057(7) 0.000(5) 0.004(5) -0.010(5)
C27 0.041(5) 0.044(6) 0.056(9) 0.008(6) -0.005(5) -0.009(4)

loop_
_atom_type_symbol
_atom_type_description
_atom_type_scat_dispersion_real
_atom_type_scat_dispersion_imag
_atom_type_scat_source
C C 0.0033 0.0016 'International Tables Vol C Tables 4.2.6.8 and 6.1.1.4'
H H 0.0000 0.0000 'International Tables Vol C Tables 4.2.6.8 and 6.1.1.4'
O O 0.0106 0.0060 'International Tables Vol C Tables 4.2.6.8 and 6.1.1.4'
Cl Cl 0.1484 0.1585 'International Tables Vol C Tables 4.2.6.8 and 6.1.1.4'
Ti Ti 0.2776 0.4457 'International Tables Vol C Tables 4.2.6.8 and 6.1.1.4'
Fe Fe 0.3463 0.8444 'International Tables Vol C Tables 4.2.6.8 and 6.1.1.4'
W W -0.8490 6.8722 'International Tables Vol C Tables 4.2.6.8 and 6.1.1.4'

loop_
_geom_angle_atom_site_label_1
_geom_angle_atom_site_label_2
_geom_angle_atom_site_label_3
_geom_angle
_geom_angle_site_symmetry_1
_geom_angle_site_symmetry_3
_geom_angle_publ_flag
C3 W1 C4 87.6(7) . . ?
C3 W1 C1 86.5(5) . . ?
C4 W1 C1 90.2(6) . . ?
C3 W1 C5 173.2(4) . . ?
C4 W1 C5 88.7(6) . . ?
C1 W1 C5 87.8(5) . . ?
C3 W1 C2 87.5(6) . . ?
C4 W1 C2 175.1(5) . . ?
C1 W1 C2 90.3(5) . . ?
C5 W1 C2 96.2(6) . . ?
C3 W1 C6 98.3(4) . . ?
C4 W1 C6 93.3(4) . . ?
C1 W1 C6 174.2(4) . . ?
C5 W1 C6 87.7(4) . . ?
C2 W1 C6 86.6(4) . . ?
O1 C1 W1 177.7(11) . . ?
O2 C2 W1 172.8(10) . . ?
O3 C3 W1 176.1(10) . . ?
O4 C4 W1 175.5(12) . . ?
O5 C5 W1 175.2(10) . . ?
O6 C6 C7 114.5(8) . . ?
O6 C6 W1 118.5(7) . . ?
C7 C6 W1 127.0(7) . . ?
C6 O6 Ti1 175.4(7) . . ?
C8 Fe1 C9 39.6(4) . . ?
C8 Fe1 C7 41.8(4) . . ?
C9 Fe1 C7 68.8(5) . . ?
C8 Fe1 C10 68.2(5) . . ?
C9 Fe1 C10 41.2(5) . . ?
C7 Fe1 C10 68.8(5) . . ?
C8 Fe1 C11 68.8(5) . . ?
C9 Fe1 C11 68.4(5) . . ?
C7 Fe1 C11 41.0(4) . . ?
C10 Fe1 C11 40.3(4) . . ?
C8 Fe1 C12 123.2(5) . . ?
C9 Fe1 C12 156.1(5) . . ?
C7 Fe1 C12 109.6(5) . . ?
C10 Fe1 C12 162.3(5) . . ?
C11 Fe1 C12 127.0(5) . . ?
C8 Fe1 C14 121.9(5) . . ?
C9 Fe1 C14 105.5(5) . . ?
C7 Fe1 C14 160.2(5) . . ?
C10 Fe1 C14 120.2(5) . . ?
C11 Fe1 C14 156.3(5) . . ?
C12 Fe1 C14 67.5(5) . . ?
C8 Fe1 C15 157.3(5) . . ?
C9 Fe1 C15 121.6(5) . . ?
C7 Fe1 C15 158.4(4) . . ?
C10 Fe1 C15 105.8(6) . . ?
C11 Fe1 C15 121.6(5) . . ?
C12 Fe1 C15 69.0(6) . . ?
C14 Fe1 C15 40.7(5) . . ?
C8 Fe1 C16 160.6(5) . . ?
C9 Fe1 C16 159.4(5) . . ?
C7 Fe1 C16 124.4(5) . . ?
C10 Fe1 C16 124.2(6) . . ?
C11 Fe1 C16 109.9(5) . . ?
C12 Fe1 C16 41.1(5) . . ?
C14 Fe1 C16 67.3(5) . . ?
C15 Fe1 C16 40.4(5) . . ?
C8 Fe1 C13 108.2(5) . . ?
C9 Fe1 C13 120.6(5) . . ?
C7 Fe1 C13 125.6(5) . . ?
C10 Fe1 C13 155.7(5) . . ?
C11 Fe1 C13 163.0(4) . . ?
C12 Fe1 C13 39.6(5) . . ?
C14 Fe1 C13 39.7(5) . . ?
C15 Fe1 C13 67.8(5) . . ?
C16 Fe1 C13 67.0(5) . . ?
C11 C7 C8 105.6(9) . . ?
C11 C7 C6 127.2(9) . . ?
C8 C7 C6 127.1(9) . . ?
C11 C7 Fe1 69.7(6) . . ?
C8 C7 Fe1 68.0(6) . . ?
C6 C7 Fe1 124.4(7) . . ?
C9 C8 C7 109.7(10) . . ?
C9 C8 Fe1 71.2(7) . . ?
C7 C8 Fe1 70.2(6) . . ?
C9 C8 H8 125.1 . . ?
C7 C8 H8 125.1 . . ?
Fe1 C8 H8 125.0 . . ?
C8 C9 C10 108.2(10) . . ?
C8 C9 Fe1 69.2(6) . . ?
C10 C9 Fe1 69.6(7) . . ?
C8 C9 H9 125.9 . . ?
C10 C9 H9 125.9 . . ?
Fe1 C9 H9 126.8 . . ?
C11 C10 C9 107.9(10) . . ?
C11 C10 Fe1 70.0(7) . . ?
C9 C10 Fe1 69.2(6) . . ?
C11 C10 H10 126.1 . . ?
C9 C10 H10 126.1 . . ?
Fe1 C10 H10 126.2 . . ?
C10 C11 C7 108.6(10) . . ?
C10 C11 Fe1 69.7(6) . . ?
C7 C11 Fe1 69.3(6) . . ?
C10 C11 H11 125.7 . . ?
C7 C11 H11 125.7 . . ?
Fe1 C11 H11 126.9 . . ?
C13 C12 C16 106.9(11) . . ?
C13 C12 Fe1 71.0(7) . . ?
C16 C12 Fe1 69.8(7) . . ?
C13 C12 H12 126.5 . . ?
C16 C12 H12 126.5 . . ?
Fe1 C12 H12 124.3 . . ?
C12 C13 C14 109.3(12) . . ?
C12 C13 Fe1 69.3(7) . . ?
C14 C13 Fe1 69.6(7) . . ?
C12 C13 H13 125.3 . . ?
C14 C13 H13 125.3 . . ?
Fe1 C13 H13 127.3 . . ?
C13 C14 C15 108.8(11) . . ?
C13 C14 Fe1 70.7(7) . . ?
C15 C14 Fe1 69.7(7) . . ?
C13 C14 H14 125.6 . . ?
C15 C14 H14 125.6 . . ?
Fe1 C14 H14 125.6 . . ?
C16 C15 C14 106.2(12) . . ?
C16 C15 Fe1 69.8(7) . . ?
C14 C15 Fe1 69.6(8) . . ?
C16 C15 H15 126.9 . . ?
C14 C15 H15 126.9 . . ?
Fe1 C15 H15 125.3 . . ?
C15 C16 C12 108.7(11) . . ?
C15 C16 Fe1 69.8(7) . . ?
C12 C16 Fe1 69.1(7) . . ?
C15 C16 H16 125.7 . . ?
C12 C16 H16 125.7 . . ?
Fe1 C16 H16 127.0 . . ?
O6 Ti1 C24 104.2(4) . . ?
O6 Ti1 C22 130.3(5) . . ?
C24 Ti1 C22 109.9(6) . . ?
O6 Ti1 C26 89.5(4) . . ?
C24 Ti1 C26 56.4(4) . . ?
C22 Ti1 C26 139.7(5) . . ?
O6 Ti1 C19 91.1(5) . . ?
C24 Ti1 C19 87.1(6) . . ?
C22 Ti1 C19 56.6(5) . . ?
C26 Ti1 C19 142.3(6) . . ?
O6 Ti1 C23 135.2(4) . . ?
C24 Ti1 C23 34.3(4) . . ?
C22 Ti1 C23 90.3(6) . . ?
C26 Ti1 C23 56.6(4) . . ?
C19 Ti1 C23 99.4(5) . . ?
O6 Ti1 C25 77.9(4) . . ?
C24 Ti1 C25 34.6(4) . . ?
C22 Ti1 C25 144.3(6) . . ?
C26 Ti1 C25 34.1(4) . . ?
C19 Ti1 C25 109.7(6) . . ?
C23 Ti1 C25 57.5(4) . . ?
O6 Ti1 C21 97.2(5) . . ?
C24 Ti1 C21 136.2(5) . . ?
C22 Ti1 C21 34.1(6) . . ?
C26 Ti1 C21 162.3(5) . . ?
C19 Ti1 C21 54.3(6) . . ?
C23 Ti1 C21 124.3(5) . . ?
C25 Ti1 C21 163.6(5) . . ?
O6 Ti1 C18 125.0(5) . . ?
C24 Ti1 C18 80.6(5) . . ?
C22 Ti1 C18 34.9(6) . . ?
C26 Ti1 C18 131.5(4) . . ?
C19 Ti1 C18 33.9(5) . . ?
C23 Ti1 C18 75.4(4) . . ?
C25 Ti1 C18 114.1(5) . . ?
C21 Ti1 C18 55.9(5) . . ?
O6 Ti1 C20 77.1(4) . . ?
C24 Ti1 C20 118.4(6) . . ?
C22 Ti1 C20 55.2(5) . . ?
C26 Ti1 C20 164.1(5) . . ?
C19 Ti1 C20 32.2(5) . . ?
C23 Ti1 C20 129.3(5) . . ?
C25 Ti1 C20 132.4(6) . . ?
C21 Ti1 C20 31.9(5) . . ?
C18 Ti1 C20 54.8(4) . . ?
O6 Ti1 Cl1 96.1(2) . . ?
C24 Ti1 Cl1 134.5(3) . . ?
C22 Ti1 Cl1 85.0(5) . . ?
C26 Ti1 Cl1 84.1(3) . . ?
C19 Ti1 Cl1 133.3(5) . . ?
C23 Ti1 Cl1 107.0(3) . . ?
C25 Ti1 Cl1 116.9(3) . . ?
C21 Ti1 Cl1 79.0(4) . . ?
C18 Ti1 Cl1 119.4(5) . . ?
C20 Ti1 Cl1 105.5(5) . . ?
O6 Ti1 C27 123.7(3) . . ?
C24 Ti1 C27 56.8(4) . . ?
C22 Ti1 C27 105.2(5) . . ?
C26 Ti1 C27 34.4(3) . . ?
C19 Ti1 C27 133.2(5) . . ?
C23 Ti1 C27 34.0(3) . . ?
C25 Ti1 C27 57.6(4) . . ?
C21 Ti1 C27 134.7(5) . . ?
C18 Ti1 C27 105.0(4) . . ?
C20 Ti1 C27 158.9(4) . . ?
Cl1 Ti1 C27 78.0(3) . . ?
C19 C18 C22 105.3(13) . . ?
C19 C18 Ti1 71.7(6) . . ?
C22 C18 Ti1 71.0(7) . . ?
C19 C18 H18 127.3 . . ?
C22 C18 H18 127.3 . . ?
Ti1 C18 H18 121.8 . . ?
C20 C19 C18 109.1(16) . . ?
C20 C19 Ti1 75.4(8) . . ?
C18 C19 Ti1 74.3(6) . . ?
C20 C19 H19 125.5 . . ?
C18 C19 H19 125.5 . . ?
Ti1 C19 H19 116.8 . . ?
C21 C20 C19 110.9(14) . . ?
C21 C20 Ti1 73.8(9) . . ?
C19 C20 Ti1 72.5(7) . . ?
C21 C20 H20 124.5 . . ?
C19 C20 H20 124.5 . . ?
Ti1 C20 H20 120.8 . . ?
C20 C21 C22 108.9(14) . . ?
C20 C21 Ti1 74.3(8) . . ?
C22 C21 Ti1 71.6(8) . . ?
C20 C21 H21 125.6 . . ?
C22 C21 H21 125.6 . . ?
Ti1 C21 H21 120.2 . . ?
C21 C22 C18 105.6(13) . . ?
C21 C22 Ti1 74.3(8) . . ?
C18 C22 Ti1 74.1(8) . . ?
C21 C22 H22 127.2 . . ?
C18 C22 H22 127.2 . . ?
Ti1 C22 H22 116.7 . . ?
C24 C23 C27 108.3(10) . . ?
C24 C23 Ti1 71.5(6) . . ?
C27 C23 Ti1 74.5(6) . . ?
C24 C23 H23 125.8 . . ?
C27 C23 H23 125.8 . . ?
Ti1 C23 H23 119.9 . . ?
C23 C24 C25 110.0(11) . . ?
C23 C24 Ti1 74.2(7) . . ?
C25 C24 Ti1 74.6(6) . . ?
C23 C24 H24 125.0 . . ?
C25 C24 H24 125.0 . . ?
Ti1 C24 H24 118.0 . . ?
C26 C25 C24 105.2(11) . . ?
C26 C25 Ti1 72.1(6) . . ?
C24 C25 Ti1 70.9(6) . . ?
C26 C25 H25 127.4 . . ?
C24 C25 H25 127.4 . . ?
Ti1 C25 H25 121.5 . . ?
C25 C26 C27 110.7(10) . . ?
C25 C26 Ti1 73.8(6) . . ?
C27 C26 Ti1 74.6(6) . . ?
C25 C26 H26 124.6 . . ?
C27 C26 H26 124.6 . . ?
Ti1 C26 H26 118.6 . . ?
C23 C27 C26 105.8(10) . . ?
C23 C27 Ti1 71.5(6) . . ?
C26 C27 Ti1 71.0(6) . . ?
C23 C27 H27 127.1 . . ?
C26 C27 H27 127.1 . . ?
Ti1 C27 H27 122.2 . . ?

loop_
_geom_bond_atom_site_label_1
_geom_bond_atom_site_label_2
_geom_bond_distance
_geom_bond_site_symmetry_2
_geom_bond_publ_flag
W1 C3 1.993(10) . ?
W1 C4 2.008(13) . ?
W1 C1 2.008(13) . ?
W1 C5 2.033(10) . ?
W1 C2 2.053(14) . ?
W1 C6 2.253(9) . ?
C1 O1 1.155(14) . ?
C2 O2 1.158(15) . ?
C3 O3 1.163(12) . ?
C4 O4 1.109(14) . ?
C5 O5 1.154(11) . ?
C6 O6 1.273(11) . ?
C6 C7 1.465(15) . ?
O6 Ti1 1.901(6) . ?
Fe1 C8 2.011(11) . ?
Fe1 C9 2.036(11) . ?
Fe1 C7 2.042(11) . ?
Fe1 C10 2.042(12) . ?
Fe1 C11 2.047(11) . ?
Fe1 C12 2.047(12) . ?
Fe1 C14 2.054(12) . ?
Fe1 C15 2.055(12) . ?
Fe1 C16 2.056(13) . ?
Fe1 C13 2.069(11) . ?
C7 C11 1.432(14) . ?
C7 C8 1.447(14) . ?
C8 C9 1.370(15) . ?
C8 H8 0.9300 . ?
C9 C10 1.433(17) . ?
C9 H9 0.9300 . ?
C10 C11 1.407(15) . ?
C10 H10 0.9300 . ?
C11 H11 0.9300 . ?
C12 C13 1.395(16) . ?
C12 C16 1.440(18) . ?
C12 H12 0.9300 . ?
C13 C14 1.400(17) . ?
C13 H13 0.9300 . ?
C14 C15 1.430(17) . ?
C14 H14 0.9300 . ?
C15 C16 1.419(18) . ?
C15 H15 0.9300 . ?
C16 H16 0.9300 . ?
Ti1 C24 2.332(11) . ?
Ti1 C22 2.351(13) . ?
Ti1 C26 2.358(10) . ?
Ti1 C19 2.359(10) . ?
Ti1 C23 2.366(10) . ?
Ti1 C25 2.380(11) . ?
Ti1 C21 2.386(13) . ?
Ti1 C18 2.392(11) . ?
Ti1 C20 2.393(13) . ?
Ti1 Cl1 2.402(3) . ?
Ti1 C27 2.404(10) . ?
C18 C19 1.387(18) . ?
C18 C22 1.42(2) . ?
C18 H18 0.9300 . ?
C19 C20 1.32(2) . ?
C19 H19 0.9300 . ?
C20 C21 1.31(2) . ?
C20 H20 0.9300 . ?
C21 C22 1.39(2) . ?
C21 H21 0.9300 . ?
C22 H22 0.9300 . ?
C23 C24 1.386(16) . ?
C23 C27 1.396(14) . ?
C23 H23 0.9300 . ?
C24 C25 1.401(16) . ?
C24 H24 0.9300 . ?
C25 C26 1.389(15) . ?
C25 H25 0.9300 . ?
C26 C27 1.411(14) . ?
C26 H26 0.9300 . ?
C27 H27 0.9300 . ?

loop_
_geom_torsion_atom_site_label_1
_geom_torsion_atom_site_label_2
_geom_torsion_atom_site_label_3
_geom_torsion_atom_site_label_4
_geom_torsion
_geom_torsion_site_symmetry_1
_geom_torsion_site_symmetry_2
_geom_torsion_site_symmetry_3
_geom_torsion_site_symmetry_4
_geom_torsion_publ_flag
C3 W1 C6 O6 -132.0(9) . . . . ?
C4 W1 C6 O6 139.9(8) . . . . ?
C5 W1 C6 O6 51.4(9) . . . . ?
C2 W1 C6 O6 -45.0(7) . . . . ?
C3 W1 C6 C7 48.1(10) . . . . ?
C4 W1 C6 C7 -39.9(9) . . . . ?
C5 W1 C6 C7 -128.5(10) . . . . ?
C2 W1 C6 C7 135.1(9) . . . . ?
O6 C6 C7 C11 2.6(15) . . . . ?
W1 C6 C7 C11 -177.5(8) . . . . ?
O6 C6 C7 C8 179.1(9) . . . . ?
W1 C6 C7 C8 -1.0(15) . . . . ?
O6 C6 C7 Fe1 92.1(10) . . . . ?
W1 C6 C7 Fe1 -88.0(10) . . . . ?
C8 Fe1 C7 C11 -117.3(9) . . . . ?
C9 Fe1 C7 C11 -81.1(7) . . . . ?
C10 Fe1 C7 C11 -36.8(7) . . . . ?
C12 Fe1 C7 C11 124.3(7) . . . . ?
C14 Fe1 C7 C11 -157.7(14) . . . . ?
C15 Fe1 C7 C11 42.2(17) . . . . ?
C16 Fe1 C7 C11 80.9(8) . . . . ?
C13 Fe1 C7 C11 165.7(6) . . . . ?
C9 Fe1 C7 C8 36.2(6) . . . . ?
C10 Fe1 C7 C8 80.5(7) . . . . ?
C11 Fe1 C7 C8 117.3(9) . . . . ?
C12 Fe1 C7 C8 -118.3(7) . . . . ?
C14 Fe1 C7 C8 -40.4(17) . . . . ?
C15 Fe1 C7 C8 159.6(14) . . . . ?
C16 Fe1 C7 C8 -161.8(8) . . . . ?
C13 Fe1 C7 C8 -77.0(8) . . . . ?
C8 Fe1 C7 C6 120.8(11) . . . . ?
C9 Fe1 C7 C6 157.0(10) . . . . ?
C10 Fe1 C7 C6 -158.7(10) . . . . ?
C11 Fe1 C7 C6 -121.9(11) . . . . ?
C12 Fe1 C7 C6 2.5(10) . . . . ?
C14 Fe1 C7 C6 80.4(17) . . . . ?
C15 Fe1 C7 C6 -79.6(17) . . . . ?
C16 Fe1 C7 C6 -41.0(11) . . . . ?
C13 Fe1 C7 C6 43.8(11) . . . . ?
C11 C7 C8 C9 -0.6(12) . . . . ?
C6 C7 C8 C9 -177.7(10) . . . . ?
Fe1 C7 C8 C9 -60.5(8) . . . . ?
C11 C7 C8 Fe1 59.9(7) . . . . ?
C6 C7 C8 Fe1 -117.3(11) . . . . ?
C7 Fe1 C8 C9 120.1(10) . . . . ?
C10 Fe1 C8 C9 38.0(7) . . . . ?
C11 Fe1 C8 C9 81.4(7) . . . . ?
C12 Fe1 C8 C9 -157.5(7) . . . . ?
C14 Fe1 C8 C9 -74.9(8) . . . . ?
C15 Fe1 C8 C9 -40.5(16) . . . . ?
C16 Fe1 C8 C9 171.3(14) . . . . ?
C13 Fe1 C8 C9 -116.4(8) . . . . ?
C9 Fe1 C8 C7 -120.1(10) . . . . ?
C10 Fe1 C8 C7 -82.1(7) . . . . ?
C11 Fe1 C8 C7 -38.7(6) . . . . ?
C12 Fe1 C8 C7 82.5(8) . . . . ?
C14 Fe1 C8 C7 165.0(7) . . . . ?
C15 Fe1 C8 C7 -160.6(12) . . . . ?
C16 Fe1 C8 C7 51.2(17) . . . . ?
C13 Fe1 C8 C7 123.5(7) . . . . ?
C7 C8 C9 C10 1.0(14) . . . . ?
Fe1 C8 C9 C10 -58.9(9) . . . . ?
C7 C8 C9 Fe1 59.9(8) . . . . ?
C7 Fe1 C9 C8 -38.2(7) . . . . ?
C10 Fe1 C9 C8 -119.8(10) . . . . ?
C11 Fe1 C9 C8 -82.4(7) . . . . ?
C12 Fe1 C9 C8 52.4(15) . . . . ?
C14 Fe1 C9 C8 121.7(7) . . . . ?
C15 Fe1 C9 C8 162.9(7) . . . . ?
C16 Fe1 C9 C8 -171.8(13) . . . . ?
C13 Fe1 C9 C8 81.5(8) . . . . ?
C8 Fe1 C9 C10 119.8(10) . . . . ?
C7 Fe1 C9 C10 81.6(7) . . . . ?
C11 Fe1 C9 C10 37.4(7) . . . . ?
C12 Fe1 C9 C10 172.2(11) . . . . ?
C14 Fe1 C9 C10 -118.5(7) . . . . ?
C15 Fe1 C9 C10 -77.3(8) . . . . ?
C16 Fe1 C9 C10 -52.0(17) . . . . ?
C13 Fe1 C9 C10 -158.6(7) . . . . ?
C8 C9 C10 C11 -1.0(14) . . . . ?
Fe1 C9 C10 C11 -59.6(9) . . . . ?
C8 C9 C10 Fe1 58.6(8) . . . . ?
C8 Fe1 C10 C11 82.6(8) . . . . ?
C9 Fe1 C10 C11 119.1(11) . . . . ?
C7 Fe1 C10 C11 37.4(7) . . . . ?
C12 Fe1 C10 C11 -50.5(19) . . . . ?
C14 Fe1 C10 C11 -162.2(7) . . . . ?
C15 Fe1 C10 C11 -120.5(7) . . . . ?
C16 Fe1 C10 C11 -80.5(9) . . . . ?
C13 Fe1 C10 C11 168.6(11) . . . . ?
C8 Fe1 C10 C9 -36.5(7) . . . . ?
C7 Fe1 C10 C9 -81.7(7) . . . . ?
C11 Fe1 C10 C9 -119.1(11) . . . . ?
C12 Fe1 C10 C9 -169.7(15) . . . . ?
C14 Fe1 C10 C9 78.7(9) . . . . ?
C15 Fe1 C10 C9 120.3(7) . . . . ?
C16 Fe1 C10 C9 160.4(7) . . . . ?
C13 Fe1 C10 C9 49.5(16) . . . . ?
C9 C10 C11 C7 0.6(13) . . . . ?
Fe1 C10 C11 C7 -58.5(8) . . . . ?
C9 C10 C11 Fe1 59.1(9) . . . . ?
C8 C7 C11 C10 0.0(12) . . . . ?
C6 C7 C11 C10 177.1(10) . . . . ?
Fe1 C7 C11 C10 58.7(8) . . . . ?
C8 C7 C11 Fe1 -58.7(7) . . . . ?
C6 C7 C11 Fe1 118.4(11) . . . . ?
C8 Fe1 C11 C10 -80.8(8) . . . . ?
C9 Fe1 C11 C10 -38.2(8) . . . . ?
C7 Fe1 C11 C10 -120.3(10) . . . . ?
C12 Fe1 C11 C10 162.9(8) . . . . ?
C14 Fe1 C11 C10 41.1(16) . . . . ?
C15 Fe1 C11 C10 76.6(9) . . . . ?
C16 Fe1 C11 C10 119.8(8) . . . . ?
C13 Fe1 C11 C10 -163.8(15) . . . . ?
C8 Fe1 C11 C7 39.4(6) . . . . ?
C9 Fe1 C11 C7 82.1(7) . . . . ?
C10 Fe1 C11 C7 120.3(10) . . . . ?
C12 Fe1 C11 C7 -76.9(8) . . . . ?
C14 Fe1 C11 C7 161.3(12) . . . . ?
C15 Fe1 C11 C7 -163.2(7) . . . . ?
C16 Fe1 C11 C7 -119.9(7) . . . . ?
C13 Fe1 C11 C7 -43.5(18) . . . . ?
C8 Fe1 C12 C13 78.1(8) . . . . ?
C9 Fe1 C12 C13 41.0(16) . . . . ?
C7 Fe1 C12 C13 122.7(7) . . . . ?
C10 Fe1 C12 C13 -155.9(15) . . . . ?
C11 Fe1 C12 C13 165.4(7) . . . . ?
C14 Fe1 C12 C13 -36.3(7) . . . . ?
C15 Fe1 C12 C13 -80.2(8) . . . . ?
C16 Fe1 C12 C13 -117.0(10) . . . . ?
C8 Fe1 C12 C16 -164.8(7) . . . . ?
C9 Fe1 C12 C16 158.1(11) . . . . ?
C7 Fe1 C12 C16 -120.3(7) . . . . ?
C10 Fe1 C12 C16 -38.9(19) . . . . ?
C11 Fe1 C12 C16 -77.6(8) . . . . ?
C14 Fe1 C12 C16 80.8(8) . . . . ?
C15 Fe1 C12 C16 36.8(7) . . . . ?
C13 Fe1 C12 C16 117.0(10) . . . . ?
C16 C12 C13 C14 -2.7(14) . . . . ?
Fe1 C12 C13 C14 58.2(9) . . . . ?
C16 C12 C13 Fe1 -60.9(9) . . . . ?
C8 Fe1 C13 C12 -120.5(7) . . . . ?
C9 Fe1 C13 C12 -162.0(7) . . . . ?
C7 Fe1 C13 C12 -77.3(9) . . . . ?
C10 Fe1 C13 C12 162.4(12) . . . . ?
C11 Fe1 C13 C12 -43.5(19) . . . . ?
C14 Fe1 C13 C12 121.1(11) . . . . ?
C15 Fe1 C13 C12 83.4(8) . . . . ?
C16 Fe1 C13 C12 39.5(7) . . . . ?
C8 Fe1 C13 C14 118.4(8) . . . . ?
C9 Fe1 C13 C14 76.8(9) . . . . ?
C7 Fe1 C13 C14 161.5(7) . . . . ?
C10 Fe1 C13 C14 41.3(16) . . . . ?
C11 Fe1 C13 C14 -164.7(15) . . . . ?
C12 Fe1 C13 C14 -121.1(11) . . . . ?
C15 Fe1 C13 C14 -37.8(8) . . . . ?
C16 Fe1 C13 C14 -81.7(9) . . . . ?
C12 C13 C14 C15 1.4(15) . . . . ?
Fe1 C13 C14 C15 59.5(10) . . . . ?
C12 C13 C14 Fe1 -58.1(9) . . . . ?
C8 Fe1 C14 C13 -80.0(9) . . . . ?
C9 Fe1 C14 C13 -119.6(8) . . . . ?
C7 Fe1 C14 C13 -49.3(18) . . . . ?
C10 Fe1 C14 C13 -161.6(8) . . . . ?
C11 Fe1 C14 C13 168.9(10) . . . . ?
C12 Fe1 C14 C13 36.2(8) . . . . ?
C15 Fe1 C14 C13 119.6(12) . . . . ?
C16 Fe1 C14 C13 80.9(9) . . . . ?
C8 Fe1 C14 C15 160.5(8) . . . . ?
C9 Fe1 C14 C15 120.8(9) . . . . ?
C7 Fe1 C14 C15 -168.9(13) . . . . ?
C10 Fe1 C14 C15 78.8(10) . . . . ?
C11 Fe1 C14 C15 49.3(17) . . . . ?
C12 Fe1 C14 C15 -83.4(9) . . . . ?
C16 Fe1 C14 C15 -38.7(9) . . . . ?
C13 Fe1 C14 C15 -119.6(12) . . . . ?
C13 C14 C15 C16 0.5(16) . . . . ?
Fe1 C14 C15 C16 60.6(9) . . . . ?
C13 C14 C15 Fe1 -60.1(9) . . . . ?
C8 Fe1 C15 C16 -164.4(12) . . . . ?
C9 Fe1 C15 C16 166.6(8) . . . . ?
C7 Fe1 C15 C16 52.8(18) . . . . ?
C10 Fe1 C15 C16 124.7(8) . . . . ?
C11 Fe1 C15 C16 83.9(9) . . . . ?
C12 Fe1 C15 C16 -37.4(8) . . . . ?
C14 Fe1 C15 C16 -117.0(12) . . . . ?
C13 Fe1 C15 C16 -80.2(9) . . . . ?
C8 Fe1 C15 C14 -47.4(17) . . . . ?
C9 Fe1 C15 C14 -76.4(10) . . . . ?
C7 Fe1 C15 C14 169.8(12) . . . . ?
C10 Fe1 C15 C14 -118.3(8) . . . . ?
C11 Fe1 C15 C14 -159.1(8) . . . . ?
C12 Fe1 C15 C14 79.6(9) . . . . ?
C16 Fe1 C15 C14 117.0(12) . . . . ?
C13 Fe1 C15 C14 36.9(8) . . . . ?
C14 C15 C16 C12 -2.1(16) . . . . ?
Fe1 C15 C16 C12 58.3(9) . . . . ?
C14 C15 C16 Fe1 -60.4(10) . . . . ?
C13 C12 C16 C15 3.0(15) . . . . ?
Fe1 C12 C16 C15 -58.7(9) . . . . ?
C13 C12 C16 Fe1 61.7(8) . . . . ?
C8 Fe1 C16 C15 161.7(13) . . . . ?
C9 Fe1 C16 C15 -34.2(18) . . . . ?
C7 Fe1 C16 C15 -159.2(7) . . . . ?
C10 Fe1 C16 C15 -73.0(9) . . . . ?
C11 Fe1 C16 C15 -115.7(8) . . . . ?
C12 Fe1 C16 C15 120.4(11) . . . . ?
C14 Fe1 C16 C15 39.0(7) . . . . ?
C13 Fe1 C16 C15 82.3(8) . . . . ?
C8 Fe1 C16 C12 41.4(18) . . . . ?
C9 Fe1 C16 C12 -154.6(13) . . . . ?
C7 Fe1 C16 C12 80.4(8) . . . . ?
C10 Fe1 C16 C12 166.6(7) . . . . ?
C11 Fe1 C16 C12 123.9(7) . . . . ?
C14 Fe1 C16 C12 -81.3(8) . . . . ?
C15 Fe1 C16 C12 -120.4(11) . . . . ?
C13 Fe1 C16 C12 -38.1(7) . . . . ?
O6 Ti1 C18 C19 2.0(13) . . . . ?
C24 Ti1 C18 C19 -98.8(11) . . . . ?
C22 Ti1 C18 C19 114.1(14) . . . . ?
C26 Ti1 C18 C19 -125.2(10) . . . . ?
C23 Ti1 C18 C19 -133.5(12) . . . . ?
C25 Ti1 C18 C19 -89.9(11) . . . . ?
C21 Ti1 C18 C19 75.1(11) . . . . ?
C20 Ti1 C18 C19 36.2(10) . . . . ?
Cl1 Ti1 C18 C19 124.9(11) . . . . ?
C27 Ti1 C18 C19 -150.6(11) . . . . ?
O6 Ti1 C18 C22 -112.1(11) . . . . ?
C24 Ti1 C18 C22 147.1(11) . . . . ?
C26 Ti1 C18 C22 120.7(10) . . . . ?
C19 Ti1 C18 C22 -114.1(14) . . . . ?
C23 Ti1 C18 C22 112.4(11) . . . . ?
C25 Ti1 C18 C22 156.0(10) . . . . ?
C21 Ti1 C18 C22 -38.9(9) . . . . ?
C20 Ti1 C18 C22 -77.9(10) . . . . ?
Cl1 Ti1 C18 C22 10.8(11) . . . . ?
C27 Ti1 C18 C22 95.3(10) . . . . ?
C22 C18 C19 C20 -4.5(14) . . . . ?
Ti1 C18 C19 C20 -68.0(9) . . . . ?
C22 C18 C19 Ti1 63.5(8) . . . . ?
O6 Ti1 C19 C20 -63.3(10) . . . . ?
C24 Ti1 C19 C20 -167.4(10) . . . . ?
C22 Ti1 C19 C20 76.4(12) . . . . ?
C26 Ti1 C19 C20 -153.8(9) . . . . ?
C23 Ti1 C19 C20 160.4(10) . . . . ?
C25 Ti1 C19 C20 -140.8(10) . . . . ?
C21 Ti1 C19 C20 34.7(9) . . . . ?
C18 Ti1 C19 C20 115.1(15) . . . . ?
Cl1 Ti1 C19 C20 36.2(12) . . . . ?
C27 Ti1 C19 C20 155.6(9) . . . . ?
O6 Ti1 C19 C18 -178.4(11) . . . . ?
C24 Ti1 C19 C18 77.5(11) . . . . ?
C22 Ti1 C19 C18 -38.7(10) . . . . ?
C26 Ti1 C19 C18 91.1(12) . . . . ?
C23 Ti1 C19 C18 45.4(11) . . . . ?
C25 Ti1 C19 C18 104.1(11) . . . . ?
C21 Ti1 C19 C18 -80.3(11) . . . . ?
C20 Ti1 C19 C18 -115.1(15) . . . . ?
Cl1 Ti1 C19 C18 -78.9(12) . . . . ?
C27 Ti1 C19 C18 40.5(14) . . . . ?
C18 C19 C20 C21 3.1(16) . . . . ?
Ti1 C19 C20 C21 -64.3(11) . . . . ?
C18 C19 C20 Ti1 67.3(8) . . . . ?
O6 Ti1 C20 C21 -127.6(10) . . . . ?
C24 Ti1 C20 C21 133.1(10) . . . . ?
C22 Ti1 C20 C21 37.6(9) . . . . ?
C26 Ti1 C20 C21 -160.5(15) . . . . ?
C19 Ti1 C20 C21 118.8(14) . . . . ?
C23 Ti1 C20 C21 93.5(12) . . . . ?
C25 Ti1 C20 C21 172.4(9) . . . . ?
C18 Ti1 C20 C21 80.6(10) . . . . ?
Cl1 Ti1 C20 C21 -34.7(10) . . . . ?
C27 Ti1 C20 C21 62(2) . . . . ?
O6 Ti1 C20 C19 113.6(11) . . . . ?
C24 Ti1 C20 C19 14.3(12) . . . . ?
C22 Ti1 C20 C19 -81.2(11) . . . . ?
C26 Ti1 C20 C19 80.7(18) . . . . ?
C23 Ti1 C20 C19 -25.3(13) . . . . ?
C25 Ti1 C20 C19 53.6(12) . . . . ?
C21 Ti1 C20 C19 -118.8(14) . . . . ?
C18 Ti1 C20 C19 -38.2(9) . . . . ?
Cl1 Ti1 C20 C19 -153.5(10) . . . . ?
C27 Ti1 C20 C19 -57(2) . . . . ?
C19 C20 C21 C22 -0.3(16) . . . . ?
Ti1 C20 C21 C22 -63.7(9) . . . . ?
C19 C20 C21 Ti1 63.5(10) . . . . ?
O6 Ti1 C21 C20 51.1(10) . . . . ?
C24 Ti1 C21 C20 -68.0(13) . . . . ?
C22 Ti1 C21 C20 -116.6(13) . . . . ?
C26 Ti1 C21 C20 162.5(13) . . . . ?
C19 Ti1 C21 C20 -35.1(8) . . . . ?
C23 Ti1 C21 C20 -110.8(10) . . . . ?
C25 Ti1 C21 C20 -20(2) . . . . ?
C18 Ti1 C21 C20 -76.7(10) . . . . ?
Cl1 Ti1 C21 C20 146.0(10) . . . . ?
C27 Ti1 C21 C20 -153.4(9) . . . . ?
O6 Ti1 C21 C22 167.7(9) . . . . ?
C24 Ti1 C21 C22 48.5(13) . . . . ?
C26 Ti1 C21 C22 -80.9(18) . . . . ?
C19 Ti1 C21 C22 81.5(10) . . . . ?
C23 Ti1 C21 C22 5.7(12) . . . . ?
C25 Ti1 C21 C22 96(2) . . . . ?
C18 Ti1 C21 C22 39.9(9) . . . . ?
C20 Ti1 C21 C22 116.6(13) . . . . ?
Cl1 Ti1 C21 C22 -97.4(10) . . . . ?
C27 Ti1 C21 C22 -36.8(12) . . . . ?
C20 C21 C22 C18 -2.5(15) . . . . ?
Ti1 C21 C22 C18 -68.1(9) . . . . ?
C20 C21 C22 Ti1 65.5(10) . . . . ?
C19 C18 C22 C21 4.2(13) . . . . ?
Ti1 C18 C22 C21 68.2(8) . . . . ?
C19 C18 C22 Ti1 -64.0(8) . . . . ?
O6 Ti1 C22 C21 -16.1(12) . . . . ?
C24 Ti1 C22 C21 -146.5(9) . . . . ?
C26 Ti1 C22 C21 152.4(9) . . . . ?
C19 Ti1 C22 C21 -74.2(10) . . . . ?
C23 Ti1 C22 C21 -175.3(10) . . . . ?
C25 Ti1 C22 C21 -151.2(10) . . . . ?
C18 Ti1 C22 C21 -111.8(12) . . . . ?
C20 Ti1 C22 C21 -35.1(9) . . . . ?
Cl1 Ti1 C22 C21 77.7(9) . . . . ?
C27 Ti1 C22 C21 153.8(9) . . . . ?
O6 Ti1 C22 C18 95.6(12) . . . . ?
C24 Ti1 C22 C18 -34.7(11) . . . . ?
C26 Ti1 C22 C18 -95.8(9) . . . . ?
C19 Ti1 C22 C18 37.6(8) . . . . ?
C23 Ti1 C22 C18 -63.5(10) . . . . ?
C25 Ti1 C22 C18 -39.4(13) . . . . ?
C21 Ti1 C22 C18 111.8(12) . . . . ?
C20 Ti1 C22 C18 76.7(9) . . . . ?
Cl1 Ti1 C22 C18 -170.5(10) . . . . ?
C27 Ti1 C22 C18 -94.4(9) . . . . ?
O6 Ti1 C23 C24 -30.7(9) . . . . ?
C22 Ti1 C23 C24 126.6(8) . . . . ?
C26 Ti1 C23 C24 -77.9(7) . . . . ?
C19 Ti1 C23 C24 70.4(8) . . . . ?
C25 Ti1 C23 C24 -37.0(7) . . . . ?
C21 Ti1 C23 C24 123.4(8) . . . . ?
C18 Ti1 C23 C24 94.7(8) . . . . ?
C20 Ti1 C23 C24 83.8(9) . . . . ?
Cl1 Ti1 C23 C24 -148.5(6) . . . . ?
C27 Ti1 C23 C24 -115.9(10) . . . . ?
O6 Ti1 C23 C27 85.2(8) . . . . ?
C24 Ti1 C23 C27 115.9(10) . . . . ?
C22 Ti1 C23 C27 -117.5(8) . . . . ?
C26 Ti1 C23 C27 38.0(6) . . . . ?
C19 Ti1 C23 C27 -173.7(8) . . . . ?
C25 Ti1 C23 C27 78.9(7) . . . . ?
C21 Ti1 C23 C27 -120.7(8) . . . . ?
C18 Ti1 C23 C27 -149.5(9) . . . . ?
C20 Ti1 C23 C27 -160.4(8) . . . . ?
Cl1 Ti1 C23 C27 -32.6(7) . . . . ?
C27 C23 C24 C25 0.6(13) . . . . ?
Ti1 C23 C24 C25 66.6(8) . . . . ?
C27 C23 C24 Ti1 -66.0(8) . . . . ?
O6 Ti1 C24 C23 158.2(6) . . . . ?
C22 Ti1 C24 C23 -58.6(8) . . . . ?
C26 Ti1 C24 C23 78.5(7) . . . . ?
C19 Ti1 C24 C23 -111.4(8) . . . . ?
C25 Ti1 C24 C23 116.5(10) . . . . ?
C21 Ti1 C24 C23 -85.1(10) . . . . ?
C18 Ti1 C24 C23 -77.9(8) . . . . ?
C20 Ti1 C24 C23 -119.0(7) . . . . ?
Cl1 Ti1 C24 C23 44.5(8) . . . . ?
C27 Ti1 C24 C23 37.0(6) . . . . ?
O6 Ti1 C24 C25 41.7(8) . . . . ?
C22 Ti1 C24 C25 -175.2(7) . . . . ?
C26 Ti1 C24 C25 -38.0(7) . . . . ?
C19 Ti1 C24 C25 132.0(8) . . . . ?
C23 Ti1 C24 C25 -116.5(10) . . . . ?
C21 Ti1 C24 C25 158.3(9) . . . . ?
C18 Ti1 C24 C25 165.6(8) . . . . ?
C20 Ti1 C24 C25 124.5(8) . . . . ?
Cl1 Ti1 C24 C25 -72.1(8) . . . . ?
C27 Ti1 C24 C25 -79.6(7) . . . . ?
C23 C24 C25 C26 -1.9(13) . . . . ?
Ti1 C24 C25 C26 64.5(7) . . . . ?
C23 C24 C25 Ti1 -66.3(8) . . . . ?
O6 Ti1 C25 C26 107.5(7) . . . . ?
C24 Ti1 C25 C26 -113.8(10) . . . . ?
C22 Ti1 C25 C26 -106.0(9) . . . . ?
C19 Ti1 C25 C26 -165.8(7) . . . . ?
C23 Ti1 C25 C26 -77.1(8) . . . . ?
C21 Ti1 C25 C26 -178.5(17) . . . . ?
C18 Ti1 C25 C26 -129.4(8) . . . . ?
C20 Ti1 C25 C26 167.2(7) . . . . ?
Cl1 Ti1 C25 C26 16.7(8) . . . . ?
C27 Ti1 C25 C26 -36.5(6) . . . . ?
O6 Ti1 C25 C24 -138.8(7) . . . . ?
C22 Ti1 C25 C24 7.8(11) . . . . ?
C26 Ti1 C25 C24 113.8(10) . . . . ?
C19 Ti1 C25 C24 -52.0(8) . . . . ?
C23 Ti1 C25 C24 36.7(7) . . . . ?
C21 Ti1 C25 C24 -65(2) . . . . ?
C18 Ti1 C25 C24 -15.6(9) . . . . ?
C20 Ti1 C25 C24 -79.1(9) . . . . ?
Cl1 Ti1 C25 C24 130.4(6) . . . . ?
C27 Ti1 C25 C24 77.3(7) . . . . ?
C24 C25 C26 C27 2.5(12) . . . . ?
Ti1 C25 C26 C27 66.1(8) . . . . ?
C24 C25 C26 Ti1 -63.6(7) . . . . ?
O6 Ti1 C26 C25 -68.9(7) . . . . ?
C24 Ti1 C26 C25 38.6(7) . . . . ?
C22 Ti1 C26 C25 119.8(10) . . . . ?
C19 Ti1 C26 C25 22.2(11) . . . . ?
C23 Ti1 C26 C25 80.0(8) . . . . ?
C21 Ti1 C26 C25 178.6(15) . . . . ?
C18 Ti1 C26 C25 70.4(10) . . . . ?
C20 Ti1 C26 C25 -37(2) . . . . ?
Cl1 Ti1 C26 C25 -165.1(7) . . . . ?
C27 Ti1 C26 C25 117.5(10) . . . . ?
O6 Ti1 C26 C27 173.6(7) . . . . ?
C24 Ti1 C26 C27 -78.9(7) . . . . ?
C22 Ti1 C26 C27 2.3(12) . . . . ?
C19 Ti1 C26 C27 -95.3(10) . . . . ?
C23 Ti1 C26 C27 -37.5(7) . . . . ?
C25 Ti1 C26 C27 -117.5(10) . . . . ?
C21 Ti1 C26 C27 61.1(18) . . . . ?
C18 Ti1 C26 C27 -47.2(10) . . . . ?
C20 Ti1 C26 C27 -154.4(17) . . . . ?
Cl1 Ti1 C26 C27 77.4(6) . . . . ?
C24 C23 C27 C26 0.9(12) . . . . ?
Ti1 C23 C27 C26 -63.1(7) . . . . ?
C24 C23 C27 Ti1 64.0(8) . . . . ?
C25 C26 C27 C23 -2.1(12) . . . . ?
Ti1 C26 C27 C23 63.5(7) . . . . ?
C25 C26 C27 Ti1 -65.6(8) . . . . ?
O6 Ti1 C27 C23 -122.4(7) . . . . ?
C24 Ti1 C27 C23 -37.3(7) . . . . ?
C22 Ti1 C27 C23 66.8(9) . . . . ?
C26 Ti1 C27 C23 -114.8(10) . . . . ?
C19 Ti1 C27 C23 8.6(11) . . . . ?
C25 Ti1 C27 C23 -78.7(8) . . . . ?
C21 Ti1 C27 C23 87.2(9) . . . . ?
C18 Ti1 C27 C23 30.6(9) . . . . ?
C20 Ti1 C27 C23 46.1(18) . . . . ?
Cl1 Ti1 C27 C23 148.2(7) . . . . ?
O6 Ti1 C27 C26 -7.7(8) . . . . ?
C24 Ti1 C27 C26 77.5(7) . . . . ?
C22 Ti1 C27 C26 -178.5(8) . . . . ?
C19 Ti1 C27 C26 123.3(9) . . . . ?
C23 Ti1 C27 C26 114.8(10) . . . . ?
C25 Ti1 C27 C26 36.1(6) . . . . ?
C21 Ti1 C27 C26 -158.1(7) . . . . ?
C18 Ti1 C27 C26 145.4(8) . . . . ?
C20 Ti1 C27 C26 160.9(15) . . . . ?
Cl1 Ti1 C27 C26 -97.1(6) . . . . ?
